data_2019457
loop_
_publ_author_name
'Bats, Jan W.'
'\<Zivkovi\'c, Aleksandra'
'Parsch, J\"org'
'Engels, Joachim W.'

_publ_section_title
;
 Three different fluoro- or chloro-substituted
 1'-deoxy-1'-phenyl-\b-<small>D</small>-ribofuranoses
;
_journal_coeditor_code EG3152
_journal_issue 4
_journal_name_full 'Acta Crystallographica Section C'
_journal_page_first 400
_journal_page_last 404
_journal_paper_doi 10.1107/S2053229614004999
_journal_volume 70
_journal_year 2014
_chemical_formula_iupac 'C11 H11 F3 O4'
_chemical_formula_moiety 'C11 H11 F3 O4'
_chemical_formula_sum 'C11 H11 F3 O4'
_chemical_formula_weight 264.20
_chemical_name_systematic
;
1'-Deoxy-1'-(2,4,5-trifluorophenyl)-\b-<i>D</i>-ribofuranose
;
_space_group_IT_number 5
_symmetry_cell_setting monoclinic
_symmetry_space_group_name_Hall 'C 2y'
_symmetry_space_group_name_H-M 'C 1 2 1'
_atom_sites_solution_hydrogens geom
_atom_sites_solution_primary direct
_atom_sites_solution_secondary difmap
_audit_creation_method SHELXL97
_cell_angle_alpha 90.00
_cell_angle_beta 100.18(2)
_cell_angle_gamma 90.00
_cell_formula_units_Z 4
_cell_length_a 13.248(2)
_cell_length_b 4.9913(10)
_cell_length_c 16.312(6)
_cell_measurement_reflns_used 84
_cell_measurement_temperature 143(2)
_cell_measurement_theta_max 23
_cell_measurement_theta_min 3
_cell_volume 1061.6(5)
_computing_cell_refinement 'SMART (Siemens, 1995)'
_computing_data_collection 'SMART (Siemens, 1995)'
_computing_data_reduction 'SAINT (Siemens, 1995)'
_computing_molecular_graphics 'SHELXTL (Sheldrick, 2008)'
_computing_publication_material 'SHELXL97 (Sheldrick, 2008)'
_computing_structure_refinement 'SHELXL97 (Sheldrick, 2008)'
_computing_structure_solution 'SHELXS97 (Sheldrick, 2008)'
_diffrn_ambient_temperature 143(2)
_diffrn_measured_fraction_theta_full 0.982
_diffrn_measured_fraction_theta_max 0.982
_diffrn_measurement_device_type 'Siemens SMART 1K CCD area-detector'
_diffrn_measurement_method \w
_diffrn_radiation_monochromator graphite
_diffrn_radiation_source 'normal-focus sealed tube'
_diffrn_radiation_type MoK\a
_diffrn_radiation_wavelength 0.71073
_diffrn_reflns_av_R_equivalents 0.0358
_diffrn_reflns_av_sigmaI/netI 0.0245
_diffrn_reflns_limit_h_max 19
_diffrn_reflns_limit_h_min -19
_diffrn_reflns_limit_k_max 7
_diffrn_reflns_limit_k_min -7
_diffrn_reflns_limit_l_max 23
_diffrn_reflns_limit_l_min -22
_diffrn_reflns_number 11403
_diffrn_reflns_theta_full 31.48
_diffrn_reflns_theta_max 31.48
_diffrn_reflns_theta_min 2.54
_diffrn_standards_decay_% 0.0
_diffrn_standards_interval_time 600
_diffrn_standards_number 194
_exptl_absorpt_coefficient_mu 0.157
_exptl_absorpt_correction_T_max 0.984
_exptl_absorpt_correction_T_min 0.853
_exptl_absorpt_correction_type multi-scan
_exptl_absorpt_process_details '(SADABS; Sheldrick, 2000)'
_exptl_crystal_colour colourless
_exptl_crystal_density_diffrn 1.653
_exptl_crystal_density_method 'not measured'
_exptl_crystal_description plate
_exptl_crystal_F_000 544
_exptl_crystal_size_max 0.60
_exptl_crystal_size_mid 0.38
_exptl_crystal_size_min 0.10
_refine_diff_density_max 0.344
_refine_diff_density_min -0.199
_refine_ls_extinction_method none
_refine_ls_goodness_of_fit_ref 1.085
_refine_ls_hydrogen_treatment mixed
_refine_ls_matrix_type full
_refine_ls_number_parameters 175
_refine_ls_number_reflns 1924
_refine_ls_number_restraints 1
_refine_ls_restrained_S_all 1.084
_refine_ls_R_factor_all 0.0348
_refine_ls_R_factor_gt 0.0303
_refine_ls_shift/su_max 0.000
_refine_ls_shift/su_mean 0.000
_refine_ls_structure_factor_coef Fsqd
_refine_ls_weighting_details 'calc w = 1/[\s^2^(Fo^2^)+(0.045P)^2^+0.3P] where P=(Fo^2^+2Fc^2^)/3'
_refine_ls_weighting_scheme calc
_refine_ls_wR_factor_gt 0.0780
_refine_ls_wR_factor_ref 0.0804
_reflns_number_gt 1774
_reflns_number_total 1924
_reflns_threshold_expression I>2\s(I)
_cod_data_source_file eg3152sup1.cif
_cod_data_source_block I
_cod_original_sg_symbol_H-M 'C 2'
_cod_database_code 2019457
_cod_database_fobs_code 2019457

loop_
_symmetry_equiv_pos_as_xyz
'x, y, z'
'-x, y, -z'
'x+1/2, y+1/2, z'
'-x+1/2, y+1/2, -z'

loop_
_atom_site_type_symbol
_atom_site_label
_atom_site_fract_x
_atom_site_fract_y
_atom_site_fract_z
_atom_site_U_iso_or_equiv
_atom_site_adp_type
_atom_site_calc_flag
_atom_site_refinement_flags
_atom_site_occupancy
_atom_site_symmetry_multiplicity
F F2 -0.01656(7) 0.2424(2) 0.29412(7) 0.0294(3) Uani d . 1 1
F F4 0.10539(9) 0.9400(3) 0.47910(7) 0.0363(3) Uani d . 1 1
F F5 0.28911(8) 0.9152(3) 0.43078(7) 0.0333(3) Uani d . 1 1
O O2' 0.03839(8) 0.3322(3) 0.10934(8) 0.0205(2) Uani d . 1 1
H H2B 0.0174(19) 0.183(7) 0.0987(16) 0.037(7) Uiso d . 1 1
O O3' 0.16450(8) -0.0876(3) 0.07279(8) 0.0206(2) Uani d . 1 1
H H3B 0.134(2) -0.083(8) 0.0205(18) 0.055(8) Uiso d . 1 1
O O4' 0.27512(8) 0.1283(3) 0.24105(7) 0.0208(2) Uani d . 1 1
O O5' 0.43560(8) 0.3197(3) 0.08891(8) 0.0212(2) Uani d . 1 1
H H5C 0.4692(19) 0.185(7) 0.0912(15) 0.037(7) Uiso d . 1 1
C C1' 0.16895(10) 0.2009(3) 0.23188(9) 0.0164(3) Uani d . 1 1
H H1A 0.1261 0.0370 0.2338 0.020 Uiso calc R 1 1
C C2' 0.14429(10) 0.3297(3) 0.14487(9) 0.0155(3) Uani d . 1 1
H H2A 0.1699 0.5186 0.1489 0.019 Uiso calc R 1 1
C C3' 0.21087(10) 0.1656(3) 0.09543(9) 0.0158(3) Uani d . 1 1
H H3A 0.2264 0.2658 0.0460 0.019 Uiso calc R 1 1
C C4' 0.30682(10) 0.1185(3) 0.16077(9) 0.0158(3) Uani d . 1 1
H H4A 0.3355 -0.0627 0.1523 0.019 Uiso calc R 1 1
C C5' 0.38994(10) 0.3280(3) 0.16230(10) 0.0186(3) Uani d . 1 1
H H5A 0.3602 0.5079 0.1673 0.022 Uiso calc R 1 1
H H5B 0.4438 0.2987 0.2119 0.022 Uiso calc R 1 1
C C1 0.15409(11) 0.3905(3) 0.30037(9) 0.0174(3) Uani d . 1 1
C C2 0.06057(11) 0.4104(4) 0.32753(10) 0.0204(3) Uani d . 1 1
C C3 0.04071(12) 0.5920(4) 0.38678(11) 0.0249(3) Uani d . 1 1
H H3C -0.0244 0.5999 0.4034 0.030 Uiso calc R 1 1
C C4 0.11933(13) 0.7610(4) 0.42062(10) 0.0243(3) Uani d . 1 1
C C5 0.21418(12) 0.7470(4) 0.39567(10) 0.0228(3) Uani d . 1 1
C C6 0.23187(12) 0.5644(3) 0.33689(10) 0.0207(3) Uani d . 1 1
H H6A 0.2974 0.5562 0.3209 0.025 Uiso calc R 1 1

loop_
_atom_site_aniso_label
_atom_site_aniso_U_11
_atom_site_aniso_U_22
_atom_site_aniso_U_33
_atom_site_aniso_U_12
_atom_site_aniso_U_13
_atom_site_aniso_U_23
F2 0.0197(4) 0.0350(6) 0.0353(6) -0.0076(4) 0.0097(4) -0.0119(5)
F4 0.0459(6) 0.0344(6) 0.0304(6) -0.0013(6) 0.0118(5) -0.0145(5)
F5 0.0366(5) 0.0330(6) 0.0291(5) -0.0148(5) 0.0024(4) -0.0079(5)
O2' 0.0145(4) 0.0224(6) 0.0241(6) 0.0021(4) 0.0024(4) 0.0015(5)
O3' 0.0241(5) 0.0171(5) 0.0209(5) -0.0057(4) 0.0048(4) -0.0021(5)
O4' 0.0160(4) 0.0288(6) 0.0184(5) 0.0059(4) 0.0054(4) 0.0059(5)
O5' 0.0153(4) 0.0239(6) 0.0258(6) 0.0016(5) 0.0075(4) 0.0072(5)
C1' 0.0135(5) 0.0179(7) 0.0186(7) 0.0005(5) 0.0045(5) 0.0020(5)
C2' 0.0135(5) 0.0146(6) 0.0185(7) 0.0011(5) 0.0034(5) 0.0021(5)
C3' 0.0162(5) 0.0145(6) 0.0176(7) -0.0017(5) 0.0051(5) 0.0015(5)
C4' 0.0151(5) 0.0141(6) 0.0191(7) 0.0009(5) 0.0051(5) 0.0014(5)
C5' 0.0163(5) 0.0173(6) 0.0227(7) -0.0022(5) 0.0050(5) 0.0004(6)
C1 0.0187(6) 0.0176(7) 0.0162(6) 0.0000(5) 0.0039(5) 0.0021(5)
C2 0.0186(6) 0.0227(7) 0.0203(7) -0.0013(6) 0.0045(5) -0.0017(6)
C3 0.0233(7) 0.0293(8) 0.0238(8) 0.0017(6) 0.0089(6) -0.0038(7)
C4 0.0327(8) 0.0237(8) 0.0167(7) 0.0020(6) 0.0050(6) -0.0022(6)
C5 0.0267(7) 0.0213(7) 0.0194(7) -0.0062(6) 0.0013(6) 0.0001(6)
C6 0.0206(6) 0.0229(7) 0.0186(7) -0.0034(6) 0.0034(5) 0.0016(6)

loop_
_atom_type_symbol
_atom_type_description
_atom_type_scat_dispersion_real
_atom_type_scat_dispersion_imag
_atom_type_scat_source
C C 0.0033 0.0016 'International Tables Vol C Tables 4.2.6.8 and 6.1.1.4'
H H 0.0000 0.0000 'International Tables Vol C Tables 4.2.6.8 and 6.1.1.4'
O O 0.0106 0.0060 'International Tables Vol C Tables 4.2.6.8 and 6.1.1.4'
F F 0.0171 0.0103 'International Tables Vol C Tables 4.2.6.8 and 6.1.1.4'

loop_
_geom_angle_atom_site_label_1
_geom_angle_atom_site_label_2
_geom_angle_atom_site_label_3
_geom_angle
C2' O2' H2B 111.1(19)
C3' O3' H3B 109(2)
C1' O4' C4' 110.53(11)
C5' O5' H5C 107.3(18)
O4' C1' C1 109.66(12)
O4' C1' C2' 104.25(11)
C1 C1' C2' 112.82(13)
O4' C1' H1A 110.0
C1 C1' H1A 110.0
C2' C1' H1A 110.0
O2' C2' C3' 114.11(12)
O2' C2' C1' 114.41(11)
C3' C2' C1' 102.34(12)
O2' C2' H2A 108.6
C3' C2' H2A 108.6
C1' C2' H2A 108.6
O3' C3' C4' 108.19(12)
O3' C3' C2' 110.39(11)
C4' C3' C2' 101.57(12)
O3' C3' H3A 112.1
C4' C3' H3A 112.1
C2' C3' H3A 112.1
O4' C4' C5' 106.77(12)
O4' C4' C3' 106.75(11)
C5' C4' C3' 114.73(12)
O4' C4' H4A 109.5
C5' C4' H4A 109.5
C3' C4' H4A 109.5
O5' C5' C4' 112.25(13)
O5' C5' H5A 109.2
C4' C5' H5A 109.2
O5' C5' H5B 109.2
C4' C5' H5B 109.2
H5A C5' H5B 107.9
C2 C1 C6 116.82(14)
C2 C1 C1' 121.49(13)
C6 C1 C1' 121.62(13)
F2 C2 C3 117.51(13)
F2 C2 C1 118.50(14)
C3 C2 C1 123.99(15)
C4 C3 C2 117.22(14)
C4 C3 H3C 121.4
C2 C3 H3C 121.4
F4 C4 C3 120.17(15)
F4 C4 C5 119.11(15)
C3 C4 C5 120.71(15)
F5 C5 C6 120.43(15)
F5 C5 C4 118.70(15)
C6 C5 C4 120.86(15)
C5 C6 C1 120.40(14)
C5 C6 H6A 119.8
C1 C6 H6A 119.8

loop_
_geom_bond_atom_site_label_1
_geom_bond_atom_site_label_2
_geom_bond_distance
F2 C2 1.3590(19)
F4 C4 1.343(2)
F5 C5 1.3482(19)
O2' C2' 1.4202(17)
O2' H2B 0.80(3)
O3' C3' 1.4249(19)
O3' H3B 0.88(3)
O4' C1' 1.4347(16)
O4' C4' 1.4450(18)
O5' C5' 1.4342(19)
O5' H5C 0.80(3)
C1' C1 1.503(2)
C1' C2' 1.540(2)
C1' H1A 1.0000
C2' C3' 1.533(2)
C2' H2A 1.0000
C3' C4' 1.526(2)
C3' H3A 1.0000
C4' C5' 1.516(2)
C4' H4A 1.0000
C5' H5A 0.9900
C5' H5B 0.9900
C1 C2 1.3912(19)
C1 C6 1.397(2)
C2 C3 1.384(2)
C3 C4 1.378(3)
C3 H3C 0.9500
C4 C5 1.389(2)
C5 C6 1.373(2)
C6 H6A 0.9500

loop_
_geom_hbond_atom_site_label_D
_geom_hbond_atom_site_label_H
_geom_hbond_atom_site_label_A
_geom_hbond_site_symmetry_A
_geom_hbond_distance_DH
_geom_hbond_distance_HA
_geom_hbond_distance_DA
_geom_hbond_angle_DHA
O2' H2B O5' 3_445 0.80(3) 2.10(3) 2.8895(19) 166(3)
O3' H3B O5' 4_545 0.88(3) 1.92(3) 2.7738(19) 164(4)
O5' H5C O2' 3_545 0.80(3) 1.98(3) 2.7795(18) 171(3)
C2' H2A O3' 1_565 1.00 2.32 3.166(2) 141.7
C5' H5A F2 3 0.99 2.67 3.081(2) 105.3
C5' H5B F2 3 0.99 2.59 3.081(2) 110.3
C6 H6A F2 3 0.95 2.74 3.6340(19) 156.9
C3 H3C F5 3_445 0.95 2.75 3.640(2) 157.1

loop_
_geom_torsion_atom_site_label_1
_geom_torsion_atom_site_label_2
_geom_torsion_atom_site_label_3
_geom_torsion_atom_site_label_4
_geom_torsion
C4' O4' C1' C1 -139.83(13)
C4' O4' C1' C2' -18.78(15)
O4' C1' C2' O2' 158.76(13)
C1 C1' C2' O2' -82.33(15)
O4' C1' C2' C3' 34.80(14)
C1 C1' C2' C3' 153.71(11)
O2' C2' C3' O3' -46.41(17)
C1' C2' C3' O3' 77.75(13)
O2' C2' C3' C4' -160.99(12)
C1' C2' C3' C4' -36.84(13)
C1' O4' C4' C5' 118.09(13)
C1' O4' C4' C3' -5.08(16)
O3' C3' C4' O4' -89.60(13)
C2' C3' C4' O4' 26.60(15)
O3' C3' C4' C5' 152.34(12)
C2' C3' C4' C5' -91.46(14)
O4' C4' C5' O5' 173.95(12)
C3' C4' C5' O5' -68.01(16)
O4' C1' C1 C2 -153.89(14)
C2' C1' C1 C2 90.39(17)
O4' C1' C1 C6 29.32(19)
C2' C1' C1 C6 -86.40(16)
C6 C1 C2 F2 -179.26(14)
C1' C1 C2 F2 3.8(2)
C6 C1 C2 C3 0.9(2)
C1' C1 C2 C3 -176.06(16)
F2 C2 C3 C4 179.76(16)
C1 C2 C3 C4 -0.4(3)
C2 C3 C4 F4 -179.28(16)
C2 C3 C4 C5 0.0(3)
F4 C4 C5 F5 -0.4(2)
C3 C4 C5 F5 -179.64(17)
F4 C4 C5 C6 179.14(16)
C3 C4 C5 C6 -0.1(3)
F5 C5 C6 C1 -179.84(15)
C4 C5 C6 C1 0.6(2)
C2 C1 C6 C5 -1.0(2)
C1' C1 C6 C5 175.95(15)
